data_7116942
loop_
_publ_author_name
'Yumi Yakiyama'
'Gil Ryeong Lee'
'Sung Yeon Kim'
'Yoshitaka Matsushita'
'Yasushi Morita'
'Moon Jeong Park'
'Masaki Kawano'

_publ_section_title
;
 Formation of a nanometer-thick water layer at high humidity on a dynamic
 crystalline material composed of multi-interactive molecules
;
_journal_name_full Chem.Commun.
_journal_page_first 6828
_journal_paper_doi 10.1039/C5cc01568E
_journal_volume 51
_journal_year 2015
_chemical_formula_sum 'C22 H12 K N9 O1.94'
_chemical_formula_weight 472.51
_chemical_name_systematic
; 
 ? 
;
_space_group_IT_number 86
_symmetry_cell_setting tetragonal
_symmetry_space_group_name_Hall '-P 4bc'
_symmetry_space_group_name_H-M 'P 42/n :2'
_atom_sites_solution_hydrogens geom
_atom_sites_solution_primary direct
_atom_sites_solution_secondary difmap
_audit_creation_method SHELXL-97
_audit_update_record
;
2013-07-29 deposited with the CCDC.
2015-03-19 downloaded from the CCDC.
;
_cell_angle_alpha 90.00
_cell_angle_beta 90.00
_cell_angle_gamma 90.00
_cell_formula_units_Z 8
_cell_length_a 20.9259(10)
_cell_length_b 20.9259(10)
_cell_length_c 9.6322(5)
_cell_measurement_temperature 100(2)
_cell_measurement_theta_max 51.311
_cell_measurement_theta_min 4.655
_cell_volume 4217.9(4)
_computing_cell_refinement 'Bruker APEX2 sofware Suite'
_computing_data_collection 'Bruker APEX2 sofware Suite'
_computing_data_reduction 'Bruker APEX2 sofware Suite'
_computing_molecular_graphics 'Bruker APEX2 sofware Suite'
_computing_publication_material 'Bruker APEX2 sofware Suite'
_computing_structure_refinement 'SHELXL-97 (Sheldrick, 1997)'
_computing_structure_solution 'SHELXS-97 (Sheldrick, 1990)'
_diffrn_ambient_temperature 100(2)
_diffrn_measured_fraction_theta_full 0.994
_diffrn_measured_fraction_theta_max 0.994
_diffrn_measurement_device_type CCD
_diffrn_measurement_method 'omega and phi scans'
_diffrn_radiation_monochromator 'Wuazar(TM) Montel multilayer optic'
_diffrn_radiation_source 'microfocus source 30W maximum continuous power'
_diffrn_radiation_type MoK\a
_diffrn_radiation_wavelength 0.71073
_diffrn_reflns_av_R_equivalents 0.0747
_diffrn_reflns_av_sigmaI/netI 0.0528
_diffrn_reflns_limit_h_max 28
_diffrn_reflns_limit_h_min -28
_diffrn_reflns_limit_k_max 28
_diffrn_reflns_limit_k_min -28
_diffrn_reflns_limit_l_max 13
_diffrn_reflns_limit_l_min -13
_diffrn_reflns_number 70522
_diffrn_reflns_theta_full 29.42
_diffrn_reflns_theta_max 29.42
_diffrn_reflns_theta_min 1.38
_exptl_absorpt_coefficient_mu 0.294
_exptl_absorpt_correction_T_max 0.9656
_exptl_absorpt_correction_T_min 0.9600
_exptl_absorpt_correction_type empirical
_exptl_absorpt_process_details SADABS
_exptl_crystal_colour orange
_exptl_crystal_density_diffrn 1.488
_exptl_crystal_density_method 'not measured'
_exptl_crystal_description block
_exptl_crystal_F_000 1932
_exptl_crystal_size_max 0.14
_exptl_crystal_size_mid 0.14
_exptl_crystal_size_min 0.12
_refine_diff_density_max 0.675
_refine_diff_density_min -0.698
_refine_diff_density_rms 0.087
_refine_ls_extinction_method none
_refine_ls_goodness_of_fit_ref 1.058
_refine_ls_hydrogen_treatment mixed
_refine_ls_matrix_type full
_refine_ls_number_parameters 327
_refine_ls_number_reflns 5803
_refine_ls_number_restraints 0
_refine_ls_restrained_S_all 1.058
_refine_ls_R_factor_all 0.1356
_refine_ls_R_factor_gt 0.0879
_refine_ls_shift/su_max 0.002
_refine_ls_shift/su_mean 0.000
_refine_ls_structure_factor_coef Fsqd
_refine_ls_weighting_details 'calc w=1/[\s^2^(Fo^2^)+(0.1099P)^2^+11.9337P] where P=(Fo^2^+2Fc^2^)/3'
_refine_ls_weighting_scheme calc
_refine_ls_wR_factor_gt 0.2505
_refine_ls_wR_factor_ref 0.2823
_reflns_number_gt 3523
_reflns_number_total 5803
_reflns_threshold_expression >2sigma(I)
_cod_data_source_file c5cc01568e2.cif
_cod_data_source_block K-TPHAP_water
_cod_original_sg_symbol_H-M P4(2)/n
_cod_database_code 7116942

loop_
_symmetry_equiv_pos_as_xyz
'x, y, z'
'-x+1/2, -y+1/2, z'
'-y, x+1/2, z+1/2'
'y+1/2, -x, z+1/2'
'-x, -y, -z'
'x-1/2, y-1/2, -z'
'y, -x-1/2, -z-1/2'
'-y-1/2, x, -z-1/2'

loop_
_atom_site_label
_atom_site_type_symbol
_atom_site_fract_x
_atom_site_fract_y
_atom_site_fract_z
_atom_site_U_iso_or_equiv
_atom_site_adp_type
_atom_site_occupancy
_atom_site_symmetry_multiplicity
_atom_site_calc_flag
_atom_site_refinement_flags
_atom_site_disorder_assembly
_atom_site_disorder_group
K1 K 0.33809(4) 0.98095(5) 0.14419(9) 0.0426(3) Uani 1 1 d . . .
C1 C 0.2749(2) 0.88904(19) -0.2552(4) 0.0370(9) Uani 1 1 d . A .
C2 C 0.2267(2) 0.9077(2) -0.1657(4) 0.0434(10) Uani 1 1 d . . .
H2 H 0.2343 0.9388 -0.0988 0.052 Uiso 1 1 calc R . .
C3 C 0.1665(2) 0.8793(2) -0.1769(5) 0.0474(11) Uani 1 1 d . . .
H3 H 0.1347 0.8920 -0.1153 0.057 Uiso 1 1 calc R . .
C4 C 0.2605(2) 0.8423(2) -0.3522(6) 0.0517(12) Uani 1 1 d . . .
H4 H 0.2917 0.8281 -0.4137 0.062 Uiso 1 1 calc R . .
C5 C 0.1999(3) 0.8172(3) -0.3566(7) 0.0659(16) Uani 1 1 d . . .
H5 H 0.1913 0.7860 -0.4227 0.079 Uiso 1 1 calc R . .
C6 C 0.3397(2) 0.91947(19) -0.2501(4) 0.0365(9) Uani 1 1 d . . .
C7 C 0.4842(2) 1.1258(2) 0.0210(4) 0.0425(10) Uani 1 1 d . A .
C8 C 0.5422(2) 1.1574(2) 0.0254(5) 0.0473(11) Uani 1 1 d . . .
H8 H 0.5756 1.1449 -0.0323 0.057 Uiso 1 1 calc R . .
C9 C 0.5501(3) 1.2076(2) 0.1164(5) 0.0549(12) Uani 1 1 d . . .
H9 H 0.5895 1.2282 0.1186 0.066 Uiso 1 1 calc R . .
C10 C 0.4361(3) 1.1475(2) 0.1088(5) 0.0525(12) Uani 1 1 d . . .
H10 H 0.3962 1.1281 0.1088 0.063 Uiso 1 1 calc R . .
C11 C 0.4485(3) 1.1983(2) 0.1960(6) 0.0626(15) Uani 1 1 d . . .
H11 H 0.4159 1.2123 0.2543 0.075 Uiso 1 1 calc R . .
C12 C 0.4734(2) 1.07031(19) -0.0745(4) 0.0405(9) Uani 1 1 d . . .
C13 C 0.59421(19) 0.91660(19) -0.5118(4) 0.0360(9) Uani 1 1 d . . .
C14 C 0.5855(2) 0.8655(2) -0.6015(7) 0.0613(15) Uani 1 1 d . . .
H14 H 0.5474 0.8426 -0.6008 0.074 Uiso 1 1 calc R . .
C15 C 0.6340(3) 0.8491(3) -0.6918(9) 0.094(3) Uani 1 1 d . . .
H15 H 0.6269 0.8152 -0.7524 0.112 Uiso 1 1 calc R . .
C16 C 0.6527(2) 0.9479(2) -0.5195(5) 0.0397(9) Uani 1 1 d . . .
H16 H 0.6610 0.9825 -0.4615 0.048 Uiso 1 1 calc R . .
C17 C 0.6979(2) 0.9279(2) -0.6121(6) 0.0538(13) Uani 1 1 d . . .
H17 H 0.7364 0.9501 -0.6158 0.065 Uiso 1 1 calc R . .
C18 C 0.54226(18) 0.93736(18) -0.4166(4) 0.0331(8) Uani 1 1 d . . .
C19 C 0.43963(19) 0.92609(18) -0.3416(4) 0.0327(8) Uani 1 1 d . . .
C20 C 0.4042(2) 0.9957(2) -0.1556(4) 0.0378(9) Uani 1 1 d . A .
C21 C 0.4518(2) 0.97625(19) -0.2491(4) 0.0355(8) Uani 1 1 d . A .
C22 C 0.5113(2) 1.00592(18) -0.2452(4) 0.0358(9) Uani 1 1 d . . .
N1 N 0.15233(18) 0.8350(2) -0.2712(5) 0.0533(10) Uani 1 1 d . . .
N2 N 0.5044(2) 1.22824(19) 0.2012(4) 0.0564(11) Uani 1 1 d . . .
N3 N 0.6900(2) 0.8782(3) -0.6980(8) 0.093(2) Uani 1 1 d . . .
N4 N 0.38175(16) 0.89792(17) -0.3451(3) 0.0356(7) Uani 1 1 d . A .
N5 N 0.34697(18) 0.96484(17) -0.1533(4) 0.0397(8) Uani 1 1 d . A .
N6 N 0.41510(18) 1.04367(18) -0.0674(4) 0.0425(8) Uani 1 1 d . A .
N7 N 0.52260(17) 1.05444(16) -0.1553(3) 0.0368(8) Uani 1 1 d . . .
N8 N 0.55849(16) 0.98545(15) -0.3296(3) 0.0337(7) Uani 1 1 d . . .
N9 N 0.48643(16) 0.90682(16) -0.4285(3) 0.0348(7) Uani 1 1 d . A .
O1A O 0.2861(3) 1.0954(3) 0.0269(7) 0.084(3) Uani 0.747(14) 1 d P A 1
O1B O 0.2949(15) 1.1241(17) 0.168(3) 0.151(14) Uani 0.253(14) 1 d P A -1
O2 O 0.2736(7) 1.2029(11) -0.0765(19) 0.175(12) Uani 0.436(19) 1 d P . .
O3 O 0.2827(11) 1.2283(12) 0.127(2) 0.220(10) Uani 0.50 1 d P . .

loop_
_atom_site_aniso_label
_atom_site_aniso_U_11
_atom_site_aniso_U_22
_atom_site_aniso_U_33
_atom_site_aniso_U_23
_atom_site_aniso_U_13
_atom_site_aniso_U_12
K1 0.0347(5) 0.0633(6) 0.0297(4) -0.0088(4) 0.0047(3) -0.0024(4)
C1 0.039(2) 0.037(2) 0.035(2) 0.0049(16) -0.0004(17) 0.0035(16)
C2 0.049(2) 0.051(3) 0.030(2) 0.0029(18) 0.0016(18) 0.001(2)
C3 0.049(3) 0.054(3) 0.039(2) 0.011(2) 0.004(2) 0.009(2)
C4 0.035(2) 0.051(3) 0.069(3) -0.018(2) 0.008(2) 0.0063(19)
C5 0.046(3) 0.057(3) 0.095(5) -0.030(3) 0.010(3) 0.006(2)
C6 0.042(2) 0.039(2) 0.0280(19) 0.0016(16) 0.0000(16) 0.0023(17)
C7 0.060(3) 0.034(2) 0.033(2) 0.0002(17) -0.0070(19) 0.0030(19)
C8 0.057(3) 0.044(2) 0.041(2) -0.0061(19) -0.006(2) 0.004(2)
C9 0.073(3) 0.042(2) 0.050(3) -0.010(2) -0.012(2) 0.005(2)
C10 0.069(3) 0.041(2) 0.048(3) -0.003(2) 0.006(2) -0.001(2)
C11 0.090(4) 0.045(3) 0.053(3) -0.012(2) 0.017(3) -0.001(3)
C12 0.057(3) 0.032(2) 0.033(2) 0.0019(16) -0.0049(19) 0.0009(18)
C13 0.037(2) 0.0310(19) 0.040(2) 0.0013(16) -0.0049(17) 0.0004(15)
C14 0.040(2) 0.046(3) 0.099(4) -0.028(3) 0.005(3) -0.004(2)
C15 0.042(3) 0.075(4) 0.164(7) -0.076(5) 0.020(4) -0.008(3)
C16 0.038(2) 0.041(2) 0.040(2) -0.0012(17) -0.0057(17) -0.0007(17)
C17 0.030(2) 0.057(3) 0.075(3) -0.018(3) 0.003(2) -0.0035(19)
C18 0.0343(19) 0.0320(19) 0.033(2) 0.0028(15) -0.0054(15) -0.0004(15)
C19 0.039(2) 0.0328(18) 0.0265(18) 0.0034(14) -0.0047(15) -0.0006(15)
C20 0.049(2) 0.037(2) 0.0270(19) 0.0033(16) 0.0022(17) -0.0002(17)
C21 0.044(2) 0.037(2) 0.0253(18) 0.0008(15) -0.0032(16) 0.0000(16)
C22 0.046(2) 0.0303(18) 0.0308(19) 0.0041(15) -0.0056(17) 0.0002(16)
N1 0.0366(19) 0.049(2) 0.074(3) 0.000(2) 0.0022(19) 0.0061(17)
N2 0.085(3) 0.037(2) 0.047(2) -0.0062(17) -0.001(2) -0.001(2)
N3 0.041(2) 0.089(4) 0.150(6) -0.073(4) 0.024(3) -0.007(2)
N4 0.0379(17) 0.0419(18) 0.0270(16) 0.0003(13) -0.0032(13) -0.0011(14)
N5 0.047(2) 0.0422(19) 0.0294(17) -0.0015(14) 0.0017(14) -0.0024(16)
N6 0.053(2) 0.044(2) 0.0304(18) -0.0036(15) 0.0007(15) -0.0010(16)
N7 0.0444(19) 0.0318(16) 0.0343(18) -0.0014(13) -0.0051(14) -0.0007(14)
N8 0.0411(18) 0.0263(15) 0.0339(17) 0.0016(13) -0.0051(14) 0.0008(13)
N9 0.0370(17) 0.0360(17) 0.0314(17) -0.0011(13) -0.0053(13) -0.0012(13)
O1A 0.076(4) 0.102(5) 0.074(5) 0.000(3) 0.010(3) 0.033(3)
O1B 0.14(2) 0.18(3) 0.13(3) 0.01(2) -0.042(19) 0.04(2)
O2 0.091(11) 0.29(3) 0.140(16) -0.094(16) -0.005(10) 0.044(12)
O3 0.24(2) 0.28(3) 0.145(14) -0.053(16) -0.038(14) 0.099(19)

loop_
_atom_type_symbol
_atom_type_description
_atom_type_scat_dispersion_real
_atom_type_scat_dispersion_imag
_atom_type_scat_source
C C 0.0033 0.0016 'International Tables Vol C Tables 4.2.6.8 and 6.1.1.4'
H H 0.0000 0.0000 'International Tables Vol C Tables 4.2.6.8 and 6.1.1.4'
N N 0.0061 0.0033 'International Tables Vol C Tables 4.2.6.8 and 6.1.1.4'
O O 0.0106 0.0060 'International Tables Vol C Tables 4.2.6.8 and 6.1.1.4'
K K 0.2009 0.2494 'International Tables Vol C Tables 4.2.6.8 and 6.1.1.4'

loop_
_geom_angle_atom_site_label_1
_geom_angle_atom_site_label_2
_geom_angle_atom_site_label_3
_geom_angle
_geom_angle_site_symmetry_1
_geom_angle_site_symmetry_3
N2 K1 O1A 78.64(16) 7_476 .
N2 K1 N5 127.02(12) 7_476 .
O1A K1 N5 74.40(15) . .
N2 K1 N8 105.26(12) 7_476 5_675
O1A K1 N8 108.93(16) . 5_675
N5 K1 N8 126.31(10) . 5_675
N2 K1 N1 86.38(14) 7_476 4_465
O1A K1 N1 154.82(17) . 4_465
N5 K1 N1 99.63(12) . 4_465
N8 K1 N1 94.41(11) 5_675 4_465
N2 K1 N6 142.16(13) 7_476 .
O1A K1 N6 63.69(14) . .
N5 K1 N6 47.39(10) . .
N8 K1 N6 84.76(10) 5_675 .
N1 K1 N6 129.90(12) 4_465 .
N2 K1 N7 144.70(12) 7_476 5_675
O1A K1 N7 126.01(15) . 5_675
N5 K1 N7 86.80(10) . 5_675
N8 K1 N7 46.63(9) 5_675 5_675
N1 K1 N7 77.03(11) 4_465 5_675
N6 K1 N7 66.40(10) . 5_675
N2 K1 O1B 67.3(6) 7_476 .
O1A K1 O1B 28.4(5) . .
N5 K1 O1B 101.7(6) . .
N8 K1 O1B 86.5(5) 5_675 .
N1 K1 O1B 152.8(6) 4_465 .
N6 K1 O1B 77.3(6) . .
N7 K1 O1B 120.7(6) 5_675 .
N2 K1 C20 146.40(13) 7_476 .
O1A K1 C20 74.27(14) . .
N5 K1 C20 25.01(10) . .
N8 K1 C20 102.09(11) 5_675 .
N1 K1 C20 110.70(12) 4_465 .
N6 K1 C20 24.51(10) . .
N7 K1 C20 68.85(10) 5_675 .
O1B K1 C20 95.6(6) . .
N2 K1 C22 128.76(12) 7_476 5_675
O1A K1 C22 114.10(16) . 5_675
N5 K1 C22 103.88(11) . 5_675
N8 K1 C22 23.93(10) 5_675 5_675
N1 K1 C22 91.07(11) 4_465 5_675
N6 K1 C22 68.98(10) . 5_675
N7 K1 C22 24.17(9) 5_675 5_675
O1B K1 C22 100.0(6) . 5_675
C20 K1 C22 81.18(11) . 5_675
C2 C1 C4 117.5(4) . .
C2 C1 C6 121.3(4) . .
C4 C1 C6 121.2(4) . .
C1 C2 C3 119.3(4) . .
N1 C3 C2 123.3(4) . .
C5 C4 C1 119.4(4) . .
N1 C5 C4 124.0(5) . .
N5 C6 N4 129.5(4) . .
N5 C6 C1 115.2(4) . .
N4 C6 C1 115.2(3) . .
C8 C7 C10 117.3(4) . .
C8 C7 C12 121.5(4) . .
C10 C7 C12 121.2(4) . .
C9 C8 C7 119.3(5) . .
N2 C9 C8 123.4(5) . .
C11 C10 C7 119.2(5) . .
N2 C11 C10 123.5(5) . .
N7 C12 N6 128.9(4) . .
N7 C12 C7 115.8(4) . .
N6 C12 C7 115.3(4) . .
C14 C13 C16 116.5(4) . .
C14 C13 C18 120.9(4) . .
C16 C13 C18 122.6(4) . .
C15 C14 C13 119.2(5) . .
N3 C15 C14 124.4(5) . .
C17 C16 C13 120.0(4) . .
N3 C17 C16 123.7(4) . .
N9 C18 N8 128.9(4) . .
N9 C18 C13 116.5(3) . .
N8 C18 C13 114.6(3) . .
N4 C19 N9 120.4(3) . .
N4 C19 C21 120.5(4) . .
N9 C19 C21 119.1(4) . .
N6 C20 N5 119.9(4) . .
N6 C20 C21 120.3(4) . .
N5 C20 C21 119.9(4) . .
N6 C20 K1 64.8(2) . .
N5 C20 K1 64.0(2) . .
C21 C20 K1 148.6(3) . .
C22 C21 C19 121.0(4) . .
C22 C21 C20 119.3(4) . .
C19 C21 C20 119.7(4) . .
N8 C22 N7 119.6(4) . .
N8 C22 C21 119.8(4) . .
N7 C22 C21 120.5(4) . .
N8 C22 K1 60.4(2) . 5_675
N7 C22 K1 65.4(2) . 5_675
C21 C22 K1 153.7(3) . 5_675
C3 N1 C5 116.4(4) . .
C3 N1 K1 112.9(3) . 3_654
C5 N1 K1 123.1(4) . 3_654
C11 N2 C9 117.3(4) . .
C11 N2 K1 120.8(3) . 8_766
C9 N2 K1 121.4(3) . 8_766
C15 N3 C17 116.1(5) . .
C6 N4 C19 115.1(3) . .
C6 N5 C20 115.1(4) . .
C6 N5 K1 140.0(3) . .
C20 N5 K1 91.0(2) . .
C20 N6 C12 115.8(4) . .
C20 N6 K1 90.7(2) . .
C12 N6 K1 136.5(3) . .
C12 N7 C22 115.1(4) . .
C12 N7 K1 142.1(3) . 5_675
C22 N7 K1 90.5(2) . 5_675
C22 N8 C18 115.2(3) . .
C22 N8 K1 95.7(2) . 5_675
C18 N8 K1 138.7(2) . 5_675
C18 N9 C19 116.0(3) . .
O1B O1A K1 86.0(12) . .
O1A O1B K1 65.6(12) . .

loop_
_geom_bond_atom_site_label_1
_geom_bond_atom_site_label_2
_geom_bond_distance
_geom_bond_site_symmetry_2
K1 N2 2.756(4) 7_476
K1 O1A 2.863(6) .
K1 N5 2.891(4) .
K1 N8 2.893(3) 5_675
K1 N1 2.906(4) 4_465
K1 N6 2.911(4) .
K1 N7 3.010(4) 5_675
K1 O1B 3.14(3) .
K1 C20 3.216(4) .
K1 C22 3.311(4) 5_675
C1 C2 1.384(6) .
C1 C4 1.385(6) .
C1 C6 1.499(6) .
C2 C3 1.397(7) .
C3 N1 1.332(6) .
C4 C5 1.374(7) .
C5 N1 1.343(6) .
C6 N5 1.340(5) .
C6 N4 1.346(5) .
C7 C8 1.384(7) .
C7 C10 1.391(7) .
C7 C12 1.498(6) .
C8 C9 1.379(6) .
C9 N2 1.330(7) .
C10 C11 1.378(7) .
C11 N2 1.328(7) .
C12 N7 1.333(6) .
C12 N6 1.343(6) .
C13 C14 1.386(6) .
C13 C16 1.390(6) .
C13 C18 1.487(6) .
C14 C15 1.381(8) .
C15 N3 1.322(7) .
C16 C17 1.367(6) .
C17 N3 1.339(7) .
C18 N9 1.337(5) .
C18 N8 1.353(5) .
C19 N4 1.347(5) .
C19 N9 1.350(5) .
C19 C21 1.400(5) .
C20 N6 1.335(5) .
C20 N5 1.360(6) .
C20 C21 1.404(6) .
C21 C22 1.390(6) .
C22 N8 1.349(5) .
C22 N7 1.356(5) .
C22 K1 3.311(4) 5_675
N1 K1 2.906(4) 3_654
N2 K1 2.756(4) 8_766
N7 K1 3.010(4) 5_675
N8 K1 2.893(3) 5_675
O1A O1B 1.50(3) .
O3 O3 1.64(4) 2_575
